data_2214788
loop_
_publ_author_name
'Sarojini, B. K.'
'Yathirajan, H. S.'
'Mayekar, A. N.'
'Narayana, B.'
'Bolte, Michael'

_publ_section_title
;
 (2<i>E</i>)-1-(2,4-Dichlorophenyl)-3-(quinolin-8-yl)prop-2-en-1-one
;
_journal_coeditor_code LH2452
_journal_issue 8
_journal_name_full 'Acta Crystallographica Section E'
_journal_page_first o3488
_journal_page_last o3488
_journal_paper_doi 10.1107/S1600536807032746
_journal_volume 63
_journal_year 2007
_chemical_formula_iupac 'C18 H11 Cl2 N O'
_chemical_formula_moiety 'C18 H11 Cl2 N O'
_chemical_formula_sum 'C18 H11 Cl2 N O'
_chemical_formula_weight 328.18
_chemical_name_systematic
;
(2E)-1-(2,4-Dichlorophenyl)-3-quinolin-8-ylprop-2-en-1-one
;
_space_group_IT_number 14
_symmetry_cell_setting monoclinic
_symmetry_space_group_name_Hall '-P 2ybc'
_symmetry_space_group_name_H-M 'P 1 21/c 1'
_atom_sites_solution_hydrogens geom
_atom_sites_solution_primary direct
_atom_sites_solution_secondary difmap
_audit_creation_method SHELXL97
_cell_angle_alpha 90.00
_cell_angle_beta 113.181(9)
_cell_angle_gamma 90.00
_cell_formula_units_Z 4
_cell_length_a 11.9121(16)
_cell_length_b 10.7112(10)
_cell_length_c 12.7824(15)
_cell_measurement_reflns_used 10809
_cell_measurement_temperature 173(2)
_cell_measurement_theta_max 25.7
_cell_measurement_theta_min 3.6
_cell_volume 1499.3(3)
_computing_cell_refinement X-AREA
_computing_data_collection 'X-AREA (Stoe & Cie, 2001)'
_computing_data_reduction X-AREA
_computing_molecular_graphics 'PLATON (Spek, 2003)'
_computing_publication_material SHELXL97
_computing_structure_refinement 'SHELXL97 (Sheldrick, 1997)'
_computing_structure_solution 'SHELXS97 (Sheldrick, 1990)'
_diffrn_ambient_temperature 173(2)
_diffrn_measured_fraction_theta_full 0.997
_diffrn_measured_fraction_theta_max 0.991
_diffrn_measurement_device_type 'Stoe IPDS II two-circle'
_diffrn_measurement_method \w
_diffrn_radiation_monochromator graphite
_diffrn_radiation_source 'fine-focus sealed tube'
_diffrn_radiation_type MoK\a
_diffrn_radiation_wavelength 0.71073
_diffrn_reflns_av_R_equivalents 0.0619
_diffrn_reflns_av_sigmaI/netI 0.0768
_diffrn_reflns_limit_h_max 13
_diffrn_reflns_limit_h_min -14
_diffrn_reflns_limit_k_max 13
_diffrn_reflns_limit_k_min -12
_diffrn_reflns_limit_l_max 15
_diffrn_reflns_limit_l_min -15
_diffrn_reflns_number 12134
_diffrn_reflns_theta_full 25.00
_diffrn_reflns_theta_max 25.64
_diffrn_reflns_theta_min 3.55
_diffrn_standards_number 0
_exptl_absorpt_coefficient_mu 0.433
_exptl_absorpt_correction_T_max 0.8704
_exptl_absorpt_correction_T_min 0.8633
_exptl_absorpt_correction_type multi-scan
_exptl_absorpt_process_details '[MULABS (Spek, 2003; Blessing, 1995)]'
_exptl_crystal_colour 'light yellow'
_exptl_crystal_density_diffrn 1.454
_exptl_crystal_density_method 'not measured'
_exptl_crystal_description block
_exptl_crystal_F_000 672
_exptl_crystal_size_max 0.35
_exptl_crystal_size_mid 0.35
_exptl_crystal_size_min 0.33
_refine_diff_density_max 0.550
_refine_diff_density_min -0.497
_refine_ls_extinction_coef 0.027(4)
_refine_ls_extinction_expression Fc^*^=kFc[1+0.001xFc^2^\l^3^/sin(2\q)]^-1/4^
_refine_ls_extinction_method 'SHELXL97 (Sheldrick, 1997)'
_refine_ls_goodness_of_fit_ref 1.029
_refine_ls_hydrogen_treatment constr
_refine_ls_matrix_type full
_refine_ls_number_parameters 200
_refine_ls_number_reflns 2808
_refine_ls_number_restraints 0
_refine_ls_restrained_S_all 1.029
_refine_ls_R_factor_all 0.0670
_refine_ls_R_factor_gt 0.0574
_refine_ls_shift/su_max 0.000
_refine_ls_shift/su_mean 0.000
_refine_ls_structure_factor_coef Fsqd
_refine_ls_weighting_details 'calc w = 1/[\s^2^(Fo^2^)+(0.0986P)^2^] where P=(Fo^2^+2Fc^2^)/3'
_refine_ls_weighting_scheme calc
_refine_ls_wR_factor_gt 0.1457
_refine_ls_wR_factor_ref 0.1541
_reflns_number_gt 2328
_reflns_number_total 2808
_reflns_threshold_expression I>2\s(I)
_cod_data_source_file lh2452.cif
_cod_data_source_block I
_cod_original_sg_symbol_H-M 'P 21/c'
_cod_database_code 2214788
_cod_database_fobs_code 2214788

loop_
_symmetry_equiv_pos_as_xyz
'x, y, z'
'-x, y+1/2, -z+1/2'
'-x, -y, -z'
'x, -y-1/2, z-1/2'

loop_
_atom_site_type_symbol
_atom_site_label
_atom_site_fract_x
_atom_site_fract_y
_atom_site_fract_z
_atom_site_U_iso_or_equiv
_atom_site_adp_type
_atom_site_calc_flag
_atom_site_refinement_flags
_atom_site_occupancy
N N1 0.67231(18) 0.19606(18) 0.46299(17) 0.0292(5) Uani d . 1
O O1 0.42301(17) 0.13077(16) 0.68460(17) 0.0405(5) Uani d . 1
Cl Cl1 0.14246(5) 0.16535(6) 0.57220(5) 0.0364(2) Uani d . 1
Cl Cl2 0.05375(5) 0.50927(6) 0.83447(5) 0.0379(3) Uani d . 1
C C1 0.4147(2) 0.2440(2) 0.6895(2) 0.0286(5) Uani d . 1
C C2 0.4905(2) 0.3314(2) 0.6565(2) 0.0294(5) Uani d . 1
H H2 0.4889 0.4178 0.6728 0.035 Uiso calc R 1
C C3 0.5614(2) 0.2921(2) 0.60420(19) 0.0284(5) Uani d . 1
H H3 0.5581 0.2057 0.5864 0.034 Uiso calc R 1
C C11 0.3234(2) 0.3035(2) 0.7296(2) 0.0275(5) Uani d . 1
C C12 0.1999(2) 0.2740(2) 0.68172(19) 0.0277(5) Uani d . 1
C C13 0.1160(2) 0.3352(2) 0.7146(2) 0.0297(6) Uani d . 1
H H13 0.0316 0.3152 0.6805 0.036 Uiso calc R 1
C C14 0.1587(2) 0.4260(2) 0.7982(2) 0.0294(5) Uani d . 1
C C15 0.2815(2) 0.4551(3) 0.8504(2) 0.0348(6) Uani d . 1
H H15 0.3095 0.5154 0.9096 0.042 Uiso calc R 1
C C16 0.3627(2) 0.3944(2) 0.8143(2) 0.0337(6) Uani d . 1
H H16 0.4469 0.4152 0.8482 0.040 Uiso calc R 1
C C21 0.6436(2) 0.3695(2) 0.57184(19) 0.0272(5) Uani d . 1
C C22 0.6716(2) 0.4906(2) 0.6084(2) 0.0329(6) Uani d . 1
H H22 0.6328 0.5274 0.6530 0.039 Uiso calc R 1
C C23 0.7559(2) 0.5617(2) 0.5819(2) 0.0348(6) Uani d . 1
H H23 0.7729 0.6453 0.6083 0.042 Uiso calc R 1
C C24 0.8138(2) 0.5113(2) 0.5181(2) 0.0335(6) Uani d . 1
H H24 0.8722 0.5595 0.5022 0.040 Uiso calc R 1
C C25 0.7873(2) 0.3886(2) 0.47589(19) 0.0275(5) Uani d . 1
C C26 0.7016(2) 0.3163(2) 0.50200(18) 0.0248(5) Uani d . 1
C C27 0.8423(2) 0.3326(2) 0.4070(2) 0.0339(6) Uani d . 1
H H27 0.8989 0.3782 0.3865 0.041 Uiso calc R 1
C C28 0.8130(2) 0.2129(3) 0.3707(2) 0.0362(6) Uani d . 1
H H28 0.8502 0.1733 0.3260 0.043 Uiso calc R 1
C C29 0.7268(2) 0.1488(2) 0.4003(2) 0.0334(6) Uani d . 1
H H29 0.7066 0.0658 0.3733 0.040 Uiso calc R 1

loop_
_atom_site_aniso_label
_atom_site_aniso_U_11
_atom_site_aniso_U_22
_atom_site_aniso_U_33
_atom_site_aniso_U_12
_atom_site_aniso_U_13
_atom_site_aniso_U_23
N1 0.0296(11) 0.0304(10) 0.0347(10) 0.0011(8) 0.0204(8) -0.0002(8)
O1 0.0429(11) 0.0303(10) 0.0648(13) -0.0002(8) 0.0389(10) -0.0012(8)
Cl1 0.0338(4) 0.0379(4) 0.0442(4) -0.0070(2) 0.0225(3) -0.0095(3)
Cl2 0.0354(4) 0.0447(4) 0.0453(4) 0.0112(3) 0.0285(3) 0.0025(3)
C1 0.0253(12) 0.0318(13) 0.0365(12) -0.0014(10) 0.0204(10) -0.0014(10)
C2 0.0284(12) 0.0301(13) 0.0377(13) -0.0005(9) 0.0217(10) -0.0018(9)
C3 0.0287(12) 0.0293(12) 0.0336(12) -0.0022(10) 0.0193(10) 0.0008(10)
C11 0.0287(12) 0.0289(12) 0.0334(12) -0.0010(9) 0.0215(10) 0.0020(9)
C12 0.0297(12) 0.0297(12) 0.0321(12) 0.0005(10) 0.0212(10) 0.0024(10)
C13 0.0241(12) 0.0366(14) 0.0347(12) -0.0004(9) 0.0184(10) 0.0044(10)
C14 0.0297(12) 0.0330(13) 0.0358(12) 0.0067(10) 0.0239(10) 0.0052(10)
C15 0.0349(13) 0.0382(14) 0.0383(13) -0.0011(11) 0.0219(11) -0.0058(11)
C16 0.0271(12) 0.0411(15) 0.0421(14) -0.0036(10) 0.0234(11) -0.0049(11)
C21 0.0258(12) 0.0321(13) 0.0292(12) -0.0004(9) 0.0168(10) 0.0023(9)
C22 0.0355(13) 0.0352(14) 0.0366(13) -0.0014(10) 0.0235(11) -0.0024(10)
C23 0.0379(13) 0.0321(13) 0.0374(13) -0.0070(11) 0.0179(11) -0.0021(10)
C24 0.0307(13) 0.0384(14) 0.0341(12) -0.0080(10) 0.0159(10) 0.0068(10)
C25 0.0222(11) 0.0346(13) 0.0293(11) -0.0004(9) 0.0140(9) 0.0047(9)
C26 0.0219(11) 0.0292(12) 0.0277(11) 0.0012(9) 0.0144(9) 0.0043(9)
C27 0.0274(12) 0.0475(16) 0.0349(13) -0.0001(10) 0.0210(10) 0.0053(11)
C28 0.0341(14) 0.0466(16) 0.0374(13) 0.0051(11) 0.0244(11) 0.0016(11)
C29 0.0377(14) 0.0333(13) 0.0365(13) 0.0045(10) 0.0224(11) -0.0007(10)

loop_
_atom_type_symbol
_atom_type_description
_atom_type_scat_dispersion_real
_atom_type_scat_dispersion_imag
_atom_type_scat_source
C C 0.0033 0.0016 'International Tables Vol C Tables 4.2.6.8 and 6.1.1.4'
H H 0.0000 0.0000 'International Tables Vol C Tables 4.2.6.8 and 6.1.1.4'
N N 0.0061 0.0033 'International Tables Vol C Tables 4.2.6.8 and 6.1.1.4'
O O 0.0106 0.0060 'International Tables Vol C Tables 4.2.6.8 and 6.1.1.4'
Cl Cl 0.1484 0.1585 'International Tables Vol C Tables 4.2.6.8 and 6.1.1.4'

loop_
_geom_angle_atom_site_label_1
_geom_angle_atom_site_label_2
_geom_angle_atom_site_label_3
_geom_angle
C29 N1 C26 117.8(2)
O1 C1 C2 123.1(2)
O1 C1 C11 121.2(2)
C2 C1 C11 115.6(2)
C3 C2 C1 121.5(2)
C3 C2 H2 119.3
C1 C2 H2 119.3
C2 C3 C21 126.0(2)
C2 C3 H3 117.0
C21 C3 H3 117.0
C12 C11 C16 118.4(2)
C12 C11 C1 122.2(2)
C16 C11 C1 119.4(2)
C11 C12 C13 121.4(2)
C11 C12 Cl1 121.32(18)
C13 C12 Cl1 117.16(18)
C14 C13 C12 118.4(2)
C14 C13 H13 120.8
C12 C13 H13 120.8
C15 C14 C13 121.8(2)
C15 C14 Cl2 119.36(19)
C13 C14 Cl2 118.79(18)
C14 C15 C16 118.6(2)
C14 C15 H15 120.7
C16 C15 H15 120.7
C15 C16 C11 121.4(2)
C15 C16 H16 119.3
C11 C16 H16 119.3
C22 C21 C26 118.1(2)
C22 C21 C3 122.7(2)
C26 C21 C3 119.2(2)
C21 C22 C23 122.1(2)
C21 C22 H22 119.0
C23 C22 H22 119.0
C24 C23 C22 120.4(2)
C24 C23 H23 119.8
C22 C23 H23 119.8
C23 C24 C25 120.5(2)
C23 C24 H24 119.8
C25 C24 H24 119.8
C24 C25 C27 122.9(2)
C24 C25 C26 119.4(2)
C27 C25 C26 117.7(2)
N1 C26 C25 121.8(2)
N1 C26 C21 118.7(2)
C25 C26 C21 119.5(2)
C28 C27 C25 119.3(2)
C28 C27 H27 120.3
C25 C27 H27 120.3
C27 C28 C29 119.0(2)
C27 C28 H28 120.5
C29 C28 H28 120.5
N1 C29 C28 124.4(2)
N1 C29 H29 117.8
C28 C29 H29 117.8

loop_
_geom_bond_atom_site_label_1
_geom_bond_atom_site_label_2
_geom_bond_distance
N1 C29 1.315(3)
N1 C26 1.375(3)
O1 C1 1.221(3)
Cl1 C12 1.740(2)
Cl2 C14 1.741(2)
C1 C2 1.472(3)
C1 C11 1.515(3)
C2 C3 1.335(3)
C2 H2 0.9500
C3 C21 1.462(3)
C3 H3 0.9500
C11 C12 1.389(3)
C11 C16 1.393(4)
C12 C13 1.391(3)
C13 C14 1.385(3)
C13 H13 0.9500
C14 C15 1.383(4)
C15 C16 1.386(4)
C15 H15 0.9500
C16 H16 0.9500
C21 C22 1.375(4)
C21 C26 1.444(3)
C22 C23 1.404(3)
C22 H22 0.9500
C23 C24 1.368(4)
C23 H23 0.9500
C24 C25 1.409(3)
C24 H24 0.9500
C25 C27 1.420(3)
C25 C26 1.423(3)
C27 C28 1.361(4)
C27 H27 0.9500
C28 C29 1.405(4)
C28 H28 0.9500
C29 H29 0.9500

loop_
_geom_torsion_atom_site_label_1
_geom_torsion_atom_site_label_2
_geom_torsion_atom_site_label_3
_geom_torsion_atom_site_label_4
_geom_torsion
O1 C1 C2 C3 9.5(4)
C11 C1 C2 C3 -170.0(2)
C1 C2 C3 C21 -177.4(2)
O1 C1 C11 C12 -53.3(3)
C2 C1 C11 C12 126.2(2)
O1 C1 C11 C16 129.1(3)
C2 C1 C11 C16 -51.4(3)
C16 C11 C12 C13 1.7(3)
C1 C11 C12 C13 -175.9(2)
C16 C11 C12 Cl1 177.84(18)
C1 C11 C12 Cl1 0.2(3)
C11 C12 C13 C14 -1.0(3)
Cl1 C12 C13 C14 -177.24(18)
C12 C13 C14 C15 -1.2(3)
C12 C13 C14 Cl2 176.53(18)
C13 C14 C15 C16 2.5(4)
Cl2 C14 C15 C16 -175.2(2)
C14 C15 C16 C11 -1.7(4)
C12 C11 C16 C15 -0.4(4)
C1 C11 C16 C15 177.3(2)
C2 C3 C21 C22 10.7(4)
C2 C3 C21 C26 -171.6(2)
C26 C21 C22 C23 -1.3(4)
C3 C21 C22 C23 176.4(2)
C21 C22 C23 C24 -0.3(4)
C22 C23 C24 C25 1.6(4)
C23 C24 C25 C27 178.4(2)
C23 C24 C25 C26 -1.3(3)
C29 N1 C26 C25 0.2(3)
C29 N1 C26 C21 -179.4(2)
C24 C25 C26 N1 180.0(2)
C27 C25 C26 N1 0.3(3)
C24 C25 C26 C21 -0.4(3)
C27 C25 C26 C21 180.0(2)
C22 C21 C26 N1 -178.7(2)
C3 C21 C26 N1 3.5(3)
C22 C21 C26 C25 1.6(3)
C3 C21 C26 C25 -176.2(2)
C24 C25 C27 C28 179.2(2)
C26 C25 C27 C28 -1.1(4)
C25 C27 C28 C29 1.4(4)
C26 N1 C29 C28 0.1(4)
C27 C28 C29 N1 -0.9(4)

loop_
_cod_related_entry_id
_cod_related_entry_database
_cod_related_entry_code
1 ChemSpider 30655299
